data_7208486
loop_
_publ_author_name
'Brice\~no, Alexander'
'Hill, Yennifer'

_publ_section_title
;
 Exploring the use of anionic homoleptic complexes as templates in the
 design of photoreactive multi-component supramolecular assemblies
;
_journal_issue 19
_journal_name_full CrystEngComm
_journal_page_first 6121
_journal_paper_doi 10.1039/c2ce25481f
_journal_volume 14
_journal_year 2012
_chemical_formula_moiety 'C12 H11 N2, 0.5(C12 H12 N2), C4 N4 S4 Zn, 2(H2 O)'
_chemical_formula_sum 'C22 H21 N7 O2 S4 Zn'
_chemical_formula_weight 609.07
_chemical_name_systematic
;
?
;
_space_group_IT_number 14
_symmetry_cell_setting monoclinic
_symmetry_space_group_name_Hall '-P 2yn'
_symmetry_space_group_name_H-M 'P 1 21/n 1'
_atom_sites_solution_hydrogens geom
_atom_sites_solution_primary direct
_atom_sites_solution_secondary difmap
_audit_creation_date '20 August 2008'
_audit_creation_method SHELXL-97
_cell_angle_alpha 90.00
_cell_angle_beta 102.118(5)
_cell_angle_gamma 90.00
_cell_formula_units_Z 4
_cell_length_a 8.3938(15)
_cell_length_b 21.103(4)
_cell_length_c 16.647(3)
_cell_measurement_reflns_used 1154
_cell_measurement_temperature 293(2)
_cell_measurement_theta_max 27.54
_cell_measurement_theta_min 3.2
_cell_volume 2883.0(9)
_computing_cell_refinement 'CrystalClear (Rigaku/MSC Inc., 2005)'
_computing_data_collection 'CrystalClear (Rigaku/MSC Inc., 2005)'
_computing_data_reduction 'CrystalClear (Rigaku/MSC Inc., 2005)'
_computing_molecular_graphics
;
SHELXLTL-NT V5.1 (Bruker AXS, 1998) and DIAMOND
(Brandenburg, 1998)
;
_computing_publication_material
;
SHELXLTL-NT V5.1 (Bruker AXS, 1998) and PLATON (Spek, 2003).
;
_computing_structure_refinement 'SHELXLTL-NT V5.1 (Bruker AXS, 1998)'
_computing_structure_solution 'SHELXLTL-NT V5.1 (Bruker AXS, 1998)'
_diffrn_ambient_temperature 293(2)
_diffrn_measured_fraction_theta_full 0.965
_diffrn_measured_fraction_theta_max 0.806
_diffrn_measurement_device 'Mercury (2x2 bin mode)'
_diffrn_measurement_device_type 'Rigaku AFC7S Mercury'
_diffrn_measurement_method '\w '
_diffrn_radiation_detector CCD
_diffrn_radiation_monochromator graphite
_diffrn_radiation_source 'Normal-focus sealed tube'
_diffrn_radiation_type MoK\a
_diffrn_radiation_wavelength 0.71070
_diffrn_reflns_av_R_equivalents 0.0288
_diffrn_reflns_av_sigmaI/netI 0.0259
_diffrn_reflns_limit_h_max 7
_diffrn_reflns_limit_h_min -9
_diffrn_reflns_limit_k_max 23
_diffrn_reflns_limit_k_min -23
_diffrn_reflns_limit_l_max 20
_diffrn_reflns_limit_l_min -20
_diffrn_reflns_number 30245
_diffrn_reflns_theta_full 25.00
_diffrn_reflns_theta_max 27.54
_diffrn_reflns_theta_min 1.58
_diffrn_standards_decay_% 0
_diffrn_standards_interval_count 0
_diffrn_standards_interval_time 0
_diffrn_standards_number 0
_exptl_absorpt_coefficient_mu 1.173
_exptl_absorpt_correction_T_max 0.975
_exptl_absorpt_correction_T_min 0.960
_exptl_absorpt_correction_type multi-scan
_exptl_absorpt_process_details 'Jacobson, R. (1998) Private communication'
_exptl_crystal_colour yellow
_exptl_crystal_density_diffrn 1.403
_exptl_crystal_density_method 'not measured'
_exptl_crystal_description needle
_exptl_crystal_F_000 1248
_exptl_crystal_size_max 0.41
_exptl_crystal_size_mid 0.24
_exptl_crystal_size_min 0.20
_refine_diff_density_max 0.659
_refine_diff_density_min -0.516
_refine_diff_density_rms 0.053
_refine_ls_extinction_method none
_refine_ls_goodness_of_fit_ref 1.060
_refine_ls_hydrogen_treatment constr
_refine_ls_matrix_type full
_refine_ls_number_parameters 325
_refine_ls_number_reflns 5350
_refine_ls_number_restraints 0
_refine_ls_restrained_S_all 1.060
_refine_ls_R_factor_all 0.0691
_refine_ls_R_factor_gt 0.0461
_refine_ls_shift/su_max 0.001
_refine_ls_shift/su_mean 0.000
_refine_ls_structure_factor_coef Fsqd
_refine_ls_weighting_details 'calc w=1/[\s^2^(Fo^2^)+(0.0367P)^2^+2.8934P] where P=(Fo^2^+2Fc^2^)/3'
_refine_ls_weighting_scheme calc
_refine_ls_wR_factor_gt 0.0985
_refine_ls_wR_factor_ref 0.1125
_reflns_number_gt 4019
_reflns_number_total 5350
_reflns_threshold_expression >2sigma(I)
_cod_data_source_file c2ce25481f.txt
_cod_data_source_block shelxle
_cod_depositor_comments
;
The following automatic conversions were performed:

'_exptl_absorpt_correction_type' value 'Multi Scan' changed to
'multi-scan' according to
/home/saulius/struct/CIF-dictionaries/cif_core.dic dictionary named
'cif_core.dic' version 2.4.1 from 2010-06-29.

Automatic conversion script
Id: cif_fix_values 1891 2012-01-12 08:04:46Z andrius 
;
_cod_original_sg_symbol_H-M P21/n
_cod_database_code 7208486

loop_
_symmetry_equiv_pos_as_xyz
'x, y, z'
'-x+1/2, y+1/2, -z+1/2'
'-x, -y, -z'
'x-1/2, -y-1/2, z-1/2'

loop_
_atom_site_label
_atom_site_type_symbol
_atom_site_fract_x
_atom_site_fract_y
_atom_site_fract_z
_atom_site_U_iso_or_equiv
_atom_site_adp_type
_atom_site_occupancy
_atom_site_symmetry_multiplicity
_atom_site_calc_flag
_atom_site_refinement_flags
Zn1 Zn 0.09345(4) -0.185496(18) -0.33442(2) 0.05121(14) Uani 1 1 d .
S1 S -0.20625(15) -0.14960(6) -0.60033(7) 0.0860(4) Uani 1 1 d .
S2 S -0.13008(14) -0.37112(5) -0.24613(7) 0.0752(3) Uani 1 1 d .
S3 S 0.66160(14) -0.18883(8) -0.26555(9) 0.1071(5) Uani 1 1 d .
S4 S -0.12314(13) 0.00098(5) -0.24615(7) 0.0759(3) Uani 1 1 d .
O1W O 0.8929(5) -0.14514(17) 0.2152(2) 0.1287(15) Uani 1 1 d .
H2W1 H 0.9388 -0.1636 0.2594 0.154 Uiso 1 1 d R
H1W1 H 0.8693 -0.1131 0.2414 0.154 Uiso 1 1 d R
O2W O 0.3181(3) 0.02799(13) -0.24886(16) 0.0816(8) Uani 1 1 d .
H1W2 H 0.3208 0.0077 -0.2045 0.098 Uiso 1 1 d R
H2W2 H 0.3940 0.0554 -0.2417 0.098 Uiso 1 1 d R
N5 N 0.9654(4) -0.15266(17) 0.0669(2) 0.0737(9) Uani 1 1 d .
H5A H 0.9542 -0.1454 0.1163 0.088 Uiso 1 1 calc R
N6 N 0.6568(4) 0.04814(14) 0.10295(18) 0.0633(8) Uani 1 1 d .
N7 N 0.3286(3) -0.02787(14) -0.39412(17) 0.0566(7) Uani 1 1 d .
C1 C -0.0888(5) -0.16702(17) -0.5140(2) 0.0607(9) Uani 1 1 d .
N1 N -0.0069(5) -0.17957(17) -0.4513(2) 0.0816(10) Uani 1 1 d .
C2 C -0.0432(4) -0.30720(17) -0.2702(2) 0.0535(8) Uani 1 1 d .
N2 N 0.0175(4) -0.26186(15) -0.2881(2) 0.0657(8) Uani 1 1 d .
C3 C 0.4667(5) -0.19021(16) -0.2944(2) 0.0592(9) Uani 1 1 d .
N3 N 0.3291(4) -0.18961(16) -0.3171(2) 0.0754(9) Uani 1 1 d .
C4 C -0.0322(4) -0.06221(17) -0.2686(2) 0.0568(8) Uani 1 1 d .
N4 N 0.0317(4) -0.10758(15) -0.2847(2) 0.0709(9) Uani 1 1 d .
H7N H 0.3055 -0.0069 -0.3475 0.085 Uiso 1 1 d R
C5 C 0.7586(5) -0.0093(2) -0.0045(3) 0.0758(11) Uani 1 1 d .
H5 H 0.7615 -0.0106 -0.0600 0.091 Uiso 1 1 calc R
C6 C 0.8235(5) -0.0549(2) 0.0402(3) 0.0758(11) Uani 1 1 d .
H6 H 0.8211 -0.0540 0.0957 0.091 Uiso 1 1 calc R
C7 C 0.9039(4) -0.11041(18) 0.0086(2) 0.0625(9) Uani 1 1 d .
C8 C 1.0432(6) -0.2057(2) 0.0529(3) 0.0898(14) Uani 1 1 d .
H8 H 1.0859 -0.2330 0.0959 0.108 Uiso 1 1 calc R
C9 C 1.0591(6) -0.2192(2) -0.0253(4) 0.0938(15) Uani 1 1 d .
H9 H 1.1108 -0.2561 -0.0368 0.113 Uiso 1 1 calc R
C10 C 0.9965(6) -0.1768(3) -0.0867(3) 0.0874(14) Uani 1 1 d .
H10 H 1.0059 -0.1850 -0.1404 0.105 Uiso 1 1 calc R
C11 C 0.9207(5) -0.1229(2) -0.0693(3) 0.0778(11) Uani 1 1 d .
H11 H 0.8802 -0.0943 -0.1111 0.093 Uiso 1 1 calc R
C12 C 0.6787(4) 0.04573(17) 0.0252(2) 0.0592(9) Uani 1 1 d .
C13 C 0.5870(5) 0.1000(2) 0.1244(3) 0.0772(11) Uani 1 1 d .
H13 H 0.5719 0.1026 0.1780 0.093 Uiso 1 1 calc R
C14 C 0.5356(6) 0.1500(2) 0.0732(3) 0.0844(13) Uani 1 1 d .
H14 H 0.4883 0.1853 0.0919 0.101 Uiso 1 1 calc R
C15 C 0.5550(6) 0.1467(2) -0.0047(3) 0.0904(14) Uani 1 1 d .
H15 H 0.5203 0.1798 -0.0410 0.108 Uiso 1 1 calc R
C16 C 0.6265(5) 0.0942(2) -0.0301(3) 0.0775(12) Uani 1 1 d .
H16 H 0.6399 0.0911 -0.0841 0.093 Uiso 1 1 calc R
C17 C 0.0577(4) -0.00379(16) -0.4662(2) 0.0539(8) Uani 1 1 d .
H17 H 0.0366 0.0108 -0.4168 0.065 Uiso 1 1 calc R
C18 C 0.2147(4) -0.03335(16) -0.4648(2) 0.0522(8) Uani 1 1 d .
C19 C 0.4796(5) -0.0518(2) -0.3849(2) 0.0701(11) Uani 1 1 d .
H19 H 0.5533 -0.0470 -0.3351 0.084 Uiso 1 1 calc R
C20 C 0.5255(5) -0.0831(2) -0.4478(3) 0.0757(11) Uani 1 1 d .
H20 H 0.6308 -0.0989 -0.4420 0.091 Uiso 1 1 calc R
C21 C 0.4125(5) -0.0910(2) -0.5208(3) 0.0757(11) Uani 1 1 d .
H21 H 0.4407 -0.1133 -0.5640 0.091 Uiso 1 1 calc R
C22 C 0.2591(5) -0.06606(18) -0.5292(2) 0.0645(10) Uani 1 1 d .
H22 H 0.1840 -0.0711 -0.5785 0.077 Uiso 1 1 calc R

loop_
_atom_site_aniso_label
_atom_site_aniso_U_11
_atom_site_aniso_U_22
_atom_site_aniso_U_33
_atom_site_aniso_U_23
_atom_site_aniso_U_13
_atom_site_aniso_U_12
Zn1 0.0511(2) 0.0458(2) 0.0553(3) 0.00183(18) 0.00786(17) -0.00215(17)
S1 0.0969(8) 0.1013(9) 0.0530(6) 0.0153(6) 0.0004(5) -0.0166(7)
S2 0.0861(7) 0.0656(6) 0.0738(7) 0.0123(5) 0.0166(5) -0.0181(5)
S3 0.0526(6) 0.1414(12) 0.1189(11) -0.0374(9) -0.0013(6) 0.0170(7)
S4 0.0829(7) 0.0557(6) 0.0833(8) -0.0049(5) 0.0043(6) 0.0185(5)
O1W 0.234(5) 0.093(3) 0.082(2) -0.0042(19) 0.083(3) -0.002(3)
O2W 0.104(2) 0.083(2) 0.0554(16) 0.0063(14) 0.0122(14) -0.0190(16)
N5 0.087(2) 0.077(2) 0.065(2) -0.0018(18) 0.0349(18) 0.0039(19)
N6 0.079(2) 0.0537(18) 0.0538(19) -0.0013(15) 0.0053(15) -0.0002(15)
N7 0.0569(18) 0.0661(19) 0.0453(17) 0.0031(14) 0.0070(13) -0.0089(14)
C1 0.072(2) 0.058(2) 0.053(2) 0.0022(18) 0.0163(19) -0.0106(18)
N1 0.095(3) 0.077(2) 0.065(2) 0.0096(19) -0.001(2) -0.0088(19)
C2 0.054(2) 0.055(2) 0.050(2) 0.0048(17) 0.0079(15) 0.0027(16)
N2 0.0648(19) 0.0552(19) 0.079(2) 0.0114(16) 0.0180(16) 0.0017(15)
C3 0.060(2) 0.052(2) 0.066(2) -0.0128(18) 0.0168(18) 0.0068(17)
N3 0.055(2) 0.082(2) 0.091(3) -0.0100(19) 0.0188(17) -0.0041(17)
C4 0.060(2) 0.048(2) 0.060(2) 0.0003(17) 0.0070(16) -0.0033(16)
N4 0.074(2) 0.0519(19) 0.087(2) -0.0038(17) 0.0186(17) 0.0028(16)
C5 0.073(3) 0.081(3) 0.072(3) -0.001(2) 0.010(2) -0.016(2)
C6 0.077(3) 0.079(3) 0.070(3) 0.000(2) 0.011(2) -0.009(2)
C7 0.061(2) 0.059(2) 0.068(3) -0.006(2) 0.0160(18) -0.0004(17)
C8 0.102(3) 0.075(3) 0.100(4) 0.025(3) 0.040(3) 0.018(3)
C9 0.099(3) 0.071(3) 0.122(4) -0.011(3) 0.049(3) 0.013(3)
C10 0.089(3) 0.114(4) 0.065(3) -0.021(3) 0.028(2) 0.001(3)
C11 0.085(3) 0.085(3) 0.061(3) 0.007(2) 0.010(2) 0.006(2)
C12 0.059(2) 0.054(2) 0.063(2) -0.0138(18) 0.0110(17) -0.0064(16)
C13 0.106(3) 0.063(3) 0.064(3) -0.012(2) 0.021(2) 0.003(2)
C14 0.095(3) 0.056(3) 0.101(4) -0.006(3) 0.017(3) 0.007(2)
C15 0.100(4) 0.066(3) 0.101(4) 0.021(3) 0.011(3) -0.001(2)
C16 0.091(3) 0.083(3) 0.059(3) 0.005(2) 0.019(2) -0.016(2)
C17 0.060(2) 0.058(2) 0.0435(19) 0.0021(16) 0.0100(14) -0.0088(16)
C18 0.060(2) 0.051(2) 0.045(2) 0.0092(15) 0.0101(16) -0.0110(15)
C19 0.059(2) 0.085(3) 0.063(3) 0.013(2) 0.0039(18) -0.005(2)
C20 0.067(3) 0.088(3) 0.075(3) 0.014(2) 0.021(2) 0.009(2)
C21 0.088(3) 0.077(3) 0.068(3) 0.006(2) 0.029(2) 0.005(2)
C22 0.073(3) 0.073(3) 0.047(2) 0.0000(18) 0.0101(18) -0.0029(19)

loop_
_atom_type_symbol
_atom_type_description
_atom_type_scat_dispersion_real
_atom_type_scat_dispersion_imag
_atom_type_scat_source
C C 0.0033 0.0016 'International Tables Vol C Tables 4.2.6.8 and 6.1.1.4'
H H 0.0000 0.0000 'International Tables Vol C Tables 4.2.6.8 and 6.1.1.4'
N N 0.0061 0.0033 'International Tables Vol C Tables 4.2.6.8 and 6.1.1.4'
O O 0.0106 0.0060 'International Tables Vol C Tables 4.2.6.8 and 6.1.1.4'
S S 0.1246 0.1234 'International Tables Vol C Tables 4.2.6.8 and 6.1.1.4'
Zn Zn 0.2839 1.4301 'International Tables Vol C Tables 4.2.6.8 and 6.1.1.4'

loop_
_geom_angle_atom_site_label_1
_geom_angle_atom_site_label_2
_geom_angle_atom_site_label_3
_geom_angle
_geom_angle_site_symmetry_1
N3 Zn1 N2 108.17(14) .
N3 Zn1 N1 111.35(16) .
N2 Zn1 N1 109.75(14) .
N3 Zn1 N4 109.07(14) .
N2 Zn1 N4 112.87(13) .
N1 Zn1 N4 105.67(15) .
H2W1 O1W H1W1 92.0 .
H1W2 O2W H2W2 109.7 .
C7 N5 C8 123.8(4) .
C7 N5 H5A 118.1 .
C8 N5 H5A 118.1 .
C13 N6 C12 116.6(3) .
C19 N7 C18 122.9(3) .
C19 N7 H7N 115.6 .
C18 N7 H7N 121.5 .
N1 C1 S1 178.7(4) .
C1 N1 Zn1 164.9(4) .
N2 C2 S2 179.3(4) .
C2 N2 Zn1 170.9(3) .
N3 C3 S3 177.5(4) .
C3 N3 Zn1 169.3(3) .
N4 C4 S4 179.5(4) .
C4 N4 Zn1 165.8(3) .
C6 C5 C12 124.7(4) .
C6 C5 H5 117.6 .
C12 C5 H5 117.6 .
C5 C6 C7 123.8(4) .
C5 C6 H6 118.1 .
C7 C6 H6 118.1 .
N5 C7 C11 117.5(4) .
N5 C7 C6 113.5(4) .
C11 C7 C6 129.0(4) .
N5 C8 C9 119.3(4) .
N5 C8 H8 120.4 .
C9 C8 H8 120.4 .
C8 C9 C10 118.2(4) .
C8 C9 H9 120.9 .
C10 C9 H9 120.9 .
C11 C10 C9 120.5(4) .
C11 C10 H10 119.8 .
C9 C10 H10 119.8 .
C7 C11 C10 120.7(4) .
C7 C11 H11 119.7 .
C10 C11 H11 119.7 .
N6 C12 C16 121.6(3) .
N6 C12 C5 121.0(4) .
C16 C12 C5 117.4(4) .
N6 C13 C14 124.7(4) .
N6 C13 H13 117.7 .
C14 C13 H13 117.7 .
C15 C14 C13 118.4(4) .
C15 C14 H14 120.8 .
C13 C14 H14 120.8 .
C14 C15 C16 119.4(4) .
C14 C15 H15 120.3 .
C16 C15 H15 120.3 .
C15 C16 C12 119.3(4) .
C15 C16 H16 120.3 .
C12 C16 H16 120.3 .
C17 C17 C18 124.2(4) 3_554
C17 C17 H17 117.9 3_554
C18 C17 H17 117.9 .
N7 C18 C22 117.2(3) .
N7 C18 C17 116.7(3) .
C22 C18 C17 126.1(3) .
N7 C19 C20 120.5(4) .
N7 C19 H19 119.7 .
C20 C19 H19 119.7 .
C19 C20 C21 118.7(4) .
C19 C20 H20 120.6 .
C21 C20 H20 120.6 .
C22 C21 C20 120.0(4) .
C22 C21 H21 120.0 .
C20 C21 H21 120.0 .
C21 C22 C18 120.6(4) .
C21 C22 H22 119.7 .
C18 C22 H22 119.7 .

loop_
_geom_bond_atom_site_label_1
_geom_bond_atom_site_label_2
_geom_bond_distance
_geom_bond_site_symmetry_2
Zn1 N3 1.940(3) .
Zn1 N2 1.950(3) .
Zn1 N1 1.955(4) .
Zn1 N4 1.959(3) .
S1 C1 1.605(4) .
S2 C2 1.623(4) .
S3 C3 1.606(4) .
S4 C4 1.619(4) .
O1W H2W1 0.8501 .
O1W H1W1 0.8500 .
O2W H1W2 0.8499 .
O2W H2W2 0.8500 .
N5 C7 1.339(5) .
N5 C8 1.341(5) .
N5 H5A 0.8600 .
N6 C13 1.325(5) .
N6 C12 1.345(5) .
N7 C19 1.343(5) .
N7 C18 1.356(4) .
N7 H7N 0.9479 .
C1 N1 1.154(5) .
C2 N2 1.152(4) .
C3 N3 1.137(4) .
C4 N4 1.156(4) .
C5 C6 1.267(6) .
C5 C12 1.478(5) .
C5 H5 0.9300 .
C6 C7 1.501(6) .
C6 H6 0.9300 .
C7 C11 1.359(5) .
C8 C9 1.366(6) .
C8 H8 0.9300 .
C9 C10 1.377(7) .
C9 H9 0.9300 .
C10 C11 1.364(6) .
C10 H10 0.9300 .
C11 H11 0.9300 .
C12 C16 1.385(5) .
C13 C14 1.367(6) .
C13 H13 0.9300 .
C14 C15 1.342(6) .
C14 H14 0.9300 .
C15 C16 1.369(6) .
C15 H15 0.9300 .
C16 H16 0.9300 .
C17 C17 1.331(6) 3_554
C17 C18 1.453(5) .
C17 H17 0.9300 .
C18 C22 1.390(5) .
C19 C20 1.361(6) .
C19 H19 0.9300 .
C20 C21 1.385(6) .
C20 H20 0.9300 .
C21 C22 1.371(5) .
C21 H21 0.9300 .
C22 H22 0.9300 .
